data_1573078
loop_
_publ_author_name
'Nyapola, Carren'
'Zamisa, Sizwe J.'
'Njogu, Eric M.'
'Omondi, Bernard'

_publ_section_title
;
 2-Amino-5-oxo-4-(thiophen-2-yl)-5,6,7,8-tetrahydro-4H-chromene-3-carbonitrile
;
_journal_coeditor_code BH4090
_journal_issue 11
_journal_name_full IUCrData
_journal_paper_doi 10.1107/S2414314624010496
_journal_volume 9
_journal_year 2024
_chemical_formula_iupac 'C14 H12 N2 O2 S'
_chemical_formula_moiety 'C14 H12 N2 O2 S'
_chemical_formula_sum 'C14 H12 N2 O2 S'
_chemical_formula_weight 272.32
_chemical_name_systematic 2-Amino-5-oxo-4-(thiophen-2-yl)-5,6,7,8-tetrahydro-4<i>H</i>-chromene-3-carbonitrile
_space_group_crystal_system triclinic
_space_group_IT_number 2
_space_group_name_Hall '-P 1'
_space_group_name_H-M_alt 'P -1'
_atom_sites_solution_hydrogens mixed
_atom_sites_solution_primary dual
_atom_sites_solution_secondary difmap
_audit_creation_method
;
Olex2 1.5
(compiled 2024.02.16 svn.r378c4104 for OlexSys, GUI svn.r6928)
;
_cell_angle_alpha 77.2010(10)
_cell_angle_beta 84.0530(10)
_cell_angle_gamma 73.8390(10)
_cell_formula_units_Z 4
_cell_length_a 8.6822(2)
_cell_length_b 10.0623(2)
_cell_length_c 16.5504(4)
_cell_measurement_reflns_used 9904
_cell_measurement_temperature 296.15
_cell_measurement_theta_max 27.23
_cell_measurement_theta_min 2.26
_cell_volume 1352.89(5)
_computing_cell_refinement
;
SAINT (Bruker, 2009)
;
_computing_data_collection
;
APEX2 (Bruker, 2009)
;
_computing_data_reduction
;
SAINT (Bruker, 2009)
;
_computing_molecular_graphics
;
Olex2 1.5 (Dolomanov <i>et al.</i>,  2009)
;
_computing_publication_material
;
Olex2 1.5 (Dolomanov <i>et al.</i>,  2009)
;
_computing_structure_refinement
;
<i>SHELXL2018/3</i> (Sheldrick, 2015b)
;
_computing_structure_solution
;
<i>SHELXT2018/2</i> (Sheldrick, 2015a)
;
_diffrn_ambient_temperature 296.15
_diffrn_detector 'Bruker APEX2 area detector'
_diffrn_detector_area_resol_mean 7.9
_diffrn_measured_fraction_theta_full 0.998
_diffrn_measured_fraction_theta_max 0.997
_diffrn_measurement_device 'three-circle diffractometer'
_diffrn_measurement_device_type 'Bruker APEXII CCD'
_diffrn_measurement_method '\f and \w scans'
_diffrn_radiation_monochromator graphite
_diffrn_radiation_probe x-ray
_diffrn_radiation_type MoK\a
_diffrn_radiation_wavelength 0.71073
_diffrn_reflns_av_R_equivalents 0.0302
_diffrn_reflns_av_unetI/netI 0.0206
_diffrn_reflns_limit_h_max 10
_diffrn_reflns_limit_h_min -10
_diffrn_reflns_limit_k_max 12
_diffrn_reflns_limit_k_min -12
_diffrn_reflns_limit_l_max 20
_diffrn_reflns_limit_l_min -20
_diffrn_reflns_number 31629
_diffrn_reflns_theta_full 25.242
_diffrn_reflns_theta_max 26.016
_diffrn_reflns_theta_min 1.263
_diffrn_source 'microfocus sealed X-ray tube'
_diffrn_standards_number 0
_exptl_absorpt_coefficient_mu 0.238
_exptl_absorpt_correction_T_max 0.7457
_exptl_absorpt_correction_T_min 0.7101
_exptl_absorpt_correction_type multi-scan
_exptl_absorpt_process_details
;
(SADABS; Krause <i>et al.</i>,  2015)
;
_exptl_crystal_colour yellow
_exptl_crystal_density_diffrn 1.337
_exptl_crystal_description needle
_exptl_crystal_F_000 568
_exptl_crystal_size_max 0.22
_exptl_crystal_size_mid 0.18
_exptl_crystal_size_min 0.13
_refine_diff_density_max 0.360
_refine_diff_density_min -0.367
_refine_ls_extinction_method none
_refine_ls_goodness_of_fit_ref 1.053
_refine_ls_hydrogen_treatment mixed
_refine_ls_matrix_type full
_refine_ls_number_parameters 368
_refine_ls_number_reflns 5315
_refine_ls_number_restraints 14
_refine_ls_restrained_S_all 1.054
_refine_ls_R_factor_all 0.0611
_refine_ls_R_factor_gt 0.0438
_refine_ls_shift/su_max 0.001
_refine_ls_shift/su_mean 0.000
_refine_ls_structure_factor_coef Fsqd
_refine_ls_weighting_details 'w=1/[\s^2^(Fo^2^)+(0.0601P)^2^+0.4153P] where P=(Fo^2^+2Fc^2^)/3'
_refine_ls_weighting_scheme calc
_refine_ls_wR_factor_gt 0.1147
_refine_ls_wR_factor_ref 0.1271
_reflns_number_gt 3991
_reflns_number_total 5315
_reflns_threshold_expression 'I > 2\s(I)'
_cod_data_source_file bh4090.cif
_cod_data_source_block I
_cod_database_code 1573078
_shelx_estimated_absorpt_t_min 0.950
_shelx_estimated_absorpt_t_max 0.970

loop_
_space_group_symop_operation_xyz
'x, y, z'
'-x, -y, -z'

loop_
_atom_site_type_symbol
_atom_site_label
_atom_site_fract_x
_atom_site_fract_y
_atom_site_fract_z
_atom_site_U_iso_or_equiv
_atom_site_adp_type
_atom_site_calc_flag
_atom_site_occupancy
_atom_site_disorder_assembly
_atom_site_disorder_group
S S2 0.10201(8) 0.94938(7) 0.60311(4) 0.0711(2) Uani d 1 . .
O O3 0.42624(18) 0.71195(16) 0.48925(8) 0.0573(4) Uani d 1 . .
O O4 0.49178(17) 0.66307(15) 0.77429(8) 0.0510(3) Uani d 1 . .
N N3 0.2673(3) 0.6174(2) 0.43486(12) 0.0666(5) Uani d 1 . .
H H3A 0.1778(15) 0.597(3) 0.4339(16) 0.080 Uiso d 1 . .
H H3B 0.321(3) 0.640(3) 0.3895(8) 0.080 Uiso d 1 . .
N N4 0.0220(3) 0.4797(2) 0.60077(13) 0.0712(6) Uani d 1 . .
C C15 0.1180(3) 0.5409(2) 0.59319(12) 0.0498(5) Uani d 1 . .
C C16 0.2381(2) 0.6149(2) 0.58188(11) 0.0438(4) Uani d 1 . .
C C17 0.3050(3) 0.6454(2) 0.50498(12) 0.0485(5) Uani d 1 . .
C C18 0.4997(2) 0.7261(2) 0.55589(12) 0.0478(5) Uani d 1 . .
C C19 0.4398(2) 0.70019(19) 0.63378(11) 0.0418(4) Uani d 1 . .
C C20 0.2793(2) 0.66725(19) 0.65438(11) 0.0395(4) Uani d 1 . .
H H20 0.290103 0.590437 0.703329 0.047 Uiso calc 1 . .
C C21 0.6484(3) 0.7723(3) 0.52901(14) 0.0622(6) Uani d 1 . .
H H21A 0.630047 0.844621 0.478774 0.075 Uiso calc 1 . .
H H21B 0.733930 0.692872 0.516795 0.075 Uiso calc 1 . .
C C22 0.6987(3) 0.8305(3) 0.59647(16) 0.0734(7) Uani d 1 . .
H H22A 0.806529 0.841406 0.583168 0.088 Uiso calc 1 . .
H H22B 0.627145 0.922980 0.598604 0.088 Uiso calc 1 . .
C C23 0.6942(3) 0.7334(3) 0.68045(15) 0.0683(7) Uani d 1 . .
H H23A 0.778320 0.646518 0.680706 0.082 Uiso calc 1 . .
H H23B 0.716365 0.778096 0.722603 0.082 Uiso calc 1 . .
C C24 0.5369(2) 0.6985(2) 0.70210(12) 0.0446(4) Uani d 1 . .
C C25 0.1501(2) 0.7936(2) 0.67445(11) 0.0436(4) Uani d 1 . .
C C26 0.0545(3) 0.8058(3) 0.74616(14) 0.0595(5) Uani d 1 . .
H H26 0.062218 0.734092 0.793156 0.071 Uiso calc 1 . .
C C27 -0.0554(3) 0.9393(3) 0.7394(2) 0.0844(8) Uani d 1 . .
H H27 -0.129952 0.964223 0.781700 0.101 Uiso calc 1 . .
C C28 -0.0440(3) 1.0265(3) 0.6680(2) 0.0856(9) Uani d 1 . .
H H28 -0.107778 1.118749 0.654771 0.103 Uiso calc 1 . .
O O1 0.56105(15) 0.28654(14) 1.02275(7) 0.0454(3) Uani d 1 . .
O O2 0.7051(2) 0.3316(2) 0.73827(9) 0.0738(5) Uani d 1 . .
N N1 0.3186(2) 0.3670(2) 1.07922(10) 0.0531(4) Uani d 1 . .
H H1A 0.2157(3) 0.398(2) 1.0812(14) 0.064 Uiso d 1 . .
H H1B 0.372(2) 0.354(2) 1.1226(8) 0.064 Uiso d 1 . .
N N2 0.0503(2) 0.5075(2) 0.90516(11) 0.0595(5) Uani d 1 . .
C C1 0.1816(2) 0.4476(2) 0.91835(11) 0.0432(4) Uani d 1 . .
C C2 0.3455(2) 0.37569(18) 0.93099(11) 0.0382(4) Uani d 1 . .
C C3 0.4013(2) 0.34601(19) 1.00834(11) 0.0389(4) Uani d 1 . .
C C4 0.6690(2) 0.27370(19) 0.95603(11) 0.0401(4) Uani d 1 . .
C C5 0.6239(2) 0.29850(19) 0.87822(11) 0.0400(4) Uani d 1 . .
C C6 0.4509(2) 0.33547(19) 0.85652(10) 0.0384(4) Uani d 1 . .
H H6 0.432398 0.419030 0.811480 0.046 Uiso calc 1 . .
C C7 0.7462(3) 0.2988(2) 0.80992(13) 0.0515(5) Uani d 1 . .
C C8 0.9179(3) 0.2652(3) 0.83094(15) 0.0685(7) Uani d 1 . .
H H8A 0.945730 0.352477 0.829798 0.082 Uiso calc 1 . .
H H8B 0.985389 0.219461 0.789125 0.082 Uiso calc 1 . .
C C9 0.9518(3) 0.1697(3) 0.91552(16) 0.0704(7) Uani d 1 . .
H H9A 1.061586 0.158856 0.928494 0.084 Uiso calc 1 . .
H H9B 0.940187 0.077074 0.914302 0.084 Uiso calc 1 . .
C C10 0.8381(2) 0.2298(2) 0.98259(13) 0.0529(5) Uani d 1 . .
H H10A 0.847670 0.159001 1.033546 0.064 Uiso calc 1 . .
H H10B 0.866823 0.310630 0.993272 0.064 Uiso calc 1 . .
C C11 0.4122(2) 0.2179(2) 0.82559(11) 0.0415(4) Uani d 1 . .
S S1 0.43755(12) 0.05115(8) 0.88552(5) 0.0659(3) Uani d 0.837(2) A 1
C C12 0.3525(6) 0.2187(5) 0.7519(3) 0.0724(13) Uani d 0.837(2) A 1
H H12 0.326137 0.298965 0.710130 0.087 Uiso calc 0.837(2) A 1
C C13 0.3351(17) 0.0874(8) 0.7456(5) 0.0737(13) Uani d 0.837(2) A 1
H H13 0.299889 0.070523 0.698581 0.088 Uiso calc 0.837(2) A 1
C C14 0.3736(11) -0.0099(5) 0.8132(5) 0.0655(10) Uani d 0.837(2) A 1
H H14 0.366076 -0.102135 0.819845 0.079 Uiso calc 0.837(2) A 1
S S1A 0.3589(11) 0.2484(7) 0.7296(4) 0.0659(3) Uani d 0.163(2) A 2
C C12A 0.409(3) 0.0840(17) 0.8574(12) 0.0724(13) Uani d 0.163(2) A 2
H H12A 0.438376 0.041108 0.911508 0.087 Uiso calc 0.163(2) A 2
C C13A 0.361(7) 0.010(3) 0.805(2) 0.0737(13) Uani d 0.163(2) A 2
H H13A 0.361086 -0.084666 0.818619 0.088 Uiso calc 0.163(2) A 2
C C14A 0.314(10) 0.097(4) 0.735(3) 0.0737(13) Uani d 0.163(2) A 2
H H14A 0.264412 0.075658 0.693790 0.088 Uiso calc 0.163(2) A 2

loop_
_atom_site_aniso_label
_atom_site_aniso_U_11
_atom_site_aniso_U_22
_atom_site_aniso_U_33
_atom_site_aniso_U_12
_atom_site_aniso_U_13
_atom_site_aniso_U_23
S2 0.0787(4) 0.0567(4) 0.0716(4) -0.0080(3) -0.0210(3) -0.0044(3)
O3 0.0665(9) 0.0756(10) 0.0363(7) -0.0287(8) -0.0050(6) -0.0105(7)
O4 0.0540(8) 0.0610(9) 0.0424(8) -0.0152(7) -0.0133(6) -0.0144(6)
N3 0.0837(15) 0.0846(14) 0.0418(10) -0.0311(12) -0.0117(10) -0.0189(10)
N4 0.0732(13) 0.0932(15) 0.0646(12) -0.0411(12) -0.0085(10) -0.0248(11)
C15 0.0513(12) 0.0588(12) 0.0443(11) -0.0127(10) -0.0106(9) -0.0192(9)
C16 0.0474(11) 0.0473(11) 0.0400(10) -0.0114(9) -0.0109(8) -0.0128(8)
C17 0.0550(12) 0.0521(11) 0.0407(10) -0.0112(10) -0.0129(9) -0.0129(9)
C18 0.0490(11) 0.0523(11) 0.0425(10) -0.0113(9) -0.0072(9) -0.0108(9)
C19 0.0412(10) 0.0449(10) 0.0402(10) -0.0086(8) -0.0081(8) -0.0113(8)
C20 0.0440(10) 0.0433(10) 0.0335(9) -0.0128(8) -0.0088(7) -0.0074(7)
C21 0.0573(13) 0.0757(15) 0.0560(13) -0.0259(12) 0.0033(10) -0.0100(11)
C22 0.0640(15) 0.0934(19) 0.0765(17) -0.0420(14) 0.0017(13) -0.0204(14)
C23 0.0501(13) 0.1007(19) 0.0635(14) -0.0301(13) -0.0080(11) -0.0204(13)
C24 0.0439(11) 0.0447(10) 0.0472(11) -0.0077(9) -0.0100(9) -0.0148(8)
C25 0.0432(10) 0.0497(11) 0.0447(10) -0.0167(9) -0.0085(8) -0.0149(8)
C26 0.0599(13) 0.0687(12) 0.0583(13) -0.0253(9) 0.0061(10) -0.0236(11)
C27 0.0637(16) 0.0900(17) 0.111(2) -0.0130(12) 0.0103(15) -0.0593(19)
C28 0.0677(17) 0.0618(16) 0.130(3) 0.0017(13) -0.0277(17) -0.0390(17)
O1 0.0371(7) 0.0586(8) 0.0357(7) -0.0034(6) -0.0062(5) -0.0093(6)
O2 0.0749(11) 0.1056(14) 0.0436(9) -0.0294(10) 0.0117(8) -0.0201(8)
N1 0.0405(9) 0.0784(12) 0.0378(9) -0.0036(9) -0.0051(7) -0.0203(8)
N2 0.0423(10) 0.0775(13) 0.0546(11) -0.0028(9) -0.0102(8) -0.0177(9)
C1 0.0462(12) 0.0486(11) 0.0372(10) -0.0097(9) -0.0054(8) -0.0153(8)
C2 0.0376(10) 0.0385(9) 0.0383(9) -0.0056(8) -0.0057(7) -0.0110(7)
C3 0.0369(10) 0.0410(10) 0.0386(9) -0.0060(8) -0.0050(7) -0.0118(8)
C4 0.0386(10) 0.0396(10) 0.0431(10) -0.0089(8) -0.0016(8) -0.0121(8)
C5 0.0416(10) 0.0392(9) 0.0409(10) -0.0109(8) -0.0007(8) -0.0118(8)
C6 0.0429(10) 0.0388(9) 0.0325(9) -0.0077(8) -0.0050(7) -0.0077(7)
C7 0.0549(12) 0.0567(12) 0.0492(12) -0.0196(10) 0.0082(9) -0.0222(10)
C8 0.0513(13) 0.0968(19) 0.0706(15) -0.0288(13) 0.0161(11) -0.0413(14)
C9 0.0391(12) 0.0877(18) 0.0875(18) -0.0058(12) -0.0023(11) -0.0384(15)
C10 0.0409(11) 0.0601(13) 0.0588(12) -0.0091(9) -0.0089(9) -0.0162(10)
C11 0.0398(10) 0.0481(11) 0.0374(9) -0.0080(8) -0.0034(8) -0.0139(8)
S1 0.0967(7) 0.0480(4) 0.0577(5) -0.0199(4) -0.0220(4) -0.0107(3)
C12 0.087(2) 0.065(3) 0.068(3) -0.025(2) -0.034(2) 0.0009(19)
C13 0.081(5) 0.096(2) 0.065(3) -0.031(3) -0.018(2) -0.0414(19)
C14 0.073(3) 0.0532(18) 0.077(2) -0.017(2) 0.0004(19) -0.0270(17)
S1A 0.0967(7) 0.0480(4) 0.0577(5) -0.0199(4) -0.0220(4) -0.0107(3)
C12A 0.087(2) 0.065(3) 0.068(3) -0.025(2) -0.034(2) 0.0009(19)
C13A 0.081(5) 0.096(2) 0.065(3) -0.031(3) -0.018(2) -0.0414(19)
C14A 0.081(5) 0.096(2) 0.065(3) -0.031(3) -0.018(2) -0.0414(19)

loop_
_atom_type_symbol
_atom_type_description
_atom_type_scat_dispersion_real
_atom_type_scat_dispersion_imag
_atom_type_scat_source
C C 0.0033 0.0016 'International Tables Vol C Tables 4.2.6.8 and 6.1.1.4'
H H 0.0000 0.0000 'International Tables Vol C Tables 4.2.6.8 and 6.1.1.4'
N N 0.0061 0.0033 'International Tables Vol C Tables 4.2.6.8 and 6.1.1.4'
O O 0.0106 0.0060 'International Tables Vol C Tables 4.2.6.8 and 6.1.1.4'
S S 0.1246 0.1234 'International Tables Vol C Tables 4.2.6.8 and 6.1.1.4'

loop_
_geom_angle_atom_site_label_1
_geom_angle_atom_site_label_2
_geom_angle_atom_site_label_3
_geom_angle_site_symmetry_1
_geom_angle_site_symmetry_3
_geom_angle
_geom_angle_publ_flag
C28 S2 C25 . . 92.21(14) ?
C17 O3 C18 . . 118.29(15) ?
H3A N3 H3B . . 121(2) ?
C17 N3 H3A . . 118.8(18) ?
C17 N3 H3B . . 118.9(18) ?
N4 C15 C16 . . 178.5(2) ?
C15 C16 C20 . . 119.63(17) ?
C17 C16 C15 . . 118.39(17) ?
C17 C16 C20 . . 121.82(17) ?
N3 C17 O3 . . 110.55(18) ?
N3 C17 C16 . . 127.3(2) ?
C16 C17 O3 . . 122.10(16) ?
O3 C18 C21 . . 111.46(17) ?
C19 C18 O3 . . 122.36(18) ?
C19 C18 C21 . . 126.18(18) ?
C18 C19 C20 . . 122.39(16) ?
C18 C19 C24 . . 118.72(18) ?
C24 C19 C20 . . 118.84(16) ?
C16 C20 H20 . . 108.2 ?
C19 C20 C16 . . 108.00(15) ?
C19 C20 H20 . . 108.2 ?
C19 C20 C25 . . 111.81(15) ?
C25 C20 C16 . . 112.35(15) ?
C25 C20 H20 . . 108.2 ?
C18 C21 H21A . . 109.5 ?
C18 C21 H21B . . 109.5 ?
C18 C21 C22 . . 110.55(18) ?
H21A C21 H21B . . 108.1 ?
C22 C21 H21A . . 109.5 ?
C22 C21 H21B . . 109.5 ?
C21 C22 H22A . . 109.4 ?
C21 C22 H22B . . 109.4 ?
H22A C22 H22B . . 108.0 ?
C23 C22 C21 . . 111.2(2) ?
C23 C22 H22A . . 109.4 ?
C23 C22 H22B . . 109.4 ?
C22 C23 H23A . . 109.0 ?
C22 C23 H23B . . 109.0 ?
H23A C23 H23B . . 107.8 ?
C24 C23 C22 . . 113.06(19) ?
C24 C23 H23A . . 109.0 ?
C24 C23 H23B . . 109.0 ?
O4 C24 C19 . . 120.29(18) ?
O4 C24 C23 . . 121.58(18) ?
C19 C24 C23 . . 118.05(18) ?
C20 C25 S2 . . 120.92(14) ?
C26 C25 S2 . . 109.92(16) ?
C26 C25 C20 . . 129.15(19) ?
C25 C26 H26 . . 124.1 ?
C25 C26 C27 . . 111.9(2) ?
C27 C26 H26 . . 124.1 ?
C26 C27 H27 . . 122.8 ?
C28 C27 C26 . . 114.3(3) ?
C28 C27 H27 . . 122.8 ?
S2 C28 H28 . . 124.2 ?
C27 C28 S2 . . 111.7(2) ?
C27 C28 H28 . . 124.2 ?
C3 O1 C4 . . 118.88(13) ?
H1A N1 H1B . . 120(2) ?
C3 N1 H1A . . 121.5(16) ?
C3 N1 H1B . . 117.9(15) ?
N2 C1 C2 . . 177.5(2) ?
C1 C2 C6 . . 117.98(15) ?
C3 C2 C1 . . 119.15(16) ?
C3 C2 C6 . . 122.88(16) ?
N1 C3 O1 . . 110.24(15) ?
N1 C3 C2 . . 128.33(17) ?
C2 C3 O1 . . 121.42(16) ?
O1 C4 C10 . . 111.39(15) ?
C5 C4 O1 . . 122.87(16) ?
C5 C4 C10 . . 125.73(17) ?
C4 C5 C6 . . 122.77(16) ?
C4 C5 C7 . . 119.17(18) ?
C7 C5 C6 . . 117.95(16) ?
C2 C6 H6 . . 107.6 ?
C5 C6 C2 . . 108.66(14) ?
C5 C6 H6 . . 107.6 ?
C5 C6 C11 . . 111.93(15) ?
C11 C6 C2 . . 113.07(15) ?
C11 C6 H6 . . 107.6 ?
O2 C7 C5 . . 119.7(2) ?
O2 C7 C8 . . 122.03(19) ?
C5 C7 C8 . . 118.24(19) ?
C7 C8 H8A . . 109.1 ?
C7 C8 H8B . . 109.1 ?
C7 C8 C9 . . 112.65(19) ?
H8A C8 H8B . . 107.8 ?
C9 C8 H8A . . 109.1 ?
C9 C8 H8B . . 109.1 ?
C8 C9 H9A . . 109.4 ?
C8 C9 H9B . . 109.4 ?
C8 C9 C10 . . 111.3(2) ?
H9A C9 H9B . . 108.0 ?
C10 C9 H9A . . 109.4 ?
C10 C9 H9B . . 109.4 ?
C4 C10 C9 . . 110.25(17) ?
C4 C10 H10A . . 109.6 ?
C4 C10 H10B . . 109.6 ?
C9 C10 H10A . . 109.6 ?
C9 C10 H10B . . 109.6 ?
H10A C10 H10B . . 108.1 ?
C6 C11 S1 . . 121.78(13) ?
C6 C11 S1A . . 118.6(3) ?
C12 C11 C6 . . 130.4(2) ?
C12 C11 S1 . . 107.9(2) ?
C12A C11 C6 . . 136.1(8) ?
C12A C11 S1A . . 105.3(8) ?
C14 S1 C11 . . 93.38(18) ?
C11 C12 H12 . . 123.2 ?
C11 C12 C13 . . 113.5(4) ?
C13 C12 H12 . . 123.2 ?
C12 C13 H13 . . 123.5 ?
C14 C13 C12 . . 113.0(4) ?
C14 C13 H13 . . 123.5 ?
S1 C14 H14 . . 123.9 ?
C13 C14 S1 . . 112.2(4) ?
C13 C14 H14 . . 123.9 ?
C11 S1A C14A . . 97.3(12) ?
C11 C12A H12A . . 121.4 ?
C11 C12A C13A . . 117.1(15) ?
C13A C12A H12A . . 121.4 ?
C12A C13A H13A . . 125.2 ?
C14A C13A C12A . . 110(2) ?
C14A C13A H13A . . 125.2 ?
S1A C14A H14A . . 125.1 ?
C13A C14A S1A . . 109.8(19) ?
C13A C14A H14A . . 125.1 ?

loop_
_geom_bond_atom_site_label_1
_geom_bond_atom_site_label_2
_geom_bond_site_symmetry_2
_geom_bond_distance
_geom_bond_publ_flag
S2 C25 . 1.716(2) ?
S2 C28 . 1.704(3) ?
O3 C17 . 1.373(3) ?
O3 C18 . 1.382(2) ?
O4 C24 . 1.225(2) ?
N3 H3A . 0.8600(10) ?
N3 H3B . 0.8600(10) ?
N3 C17 . 1.344(2) ?
N4 C15 . 1.149(3) ?
C15 C16 . 1.416(3) ?
C16 C17 . 1.351(3) ?
C16 C20 . 1.523(2) ?
C18 C19 . 1.337(3) ?
C18 C21 . 1.485(3) ?
C19 C20 . 1.509(3) ?
C19 C24 . 1.473(3) ?
C20 H20 . 0.9800 ?
C20 C25 . 1.517(3) ?
C21 H21A . 0.9700 ?
C21 H21B . 0.9700 ?
C21 C22 . 1.521(3) ?
C22 H22A . 0.9700 ?
C22 H22B . 0.9700 ?
C22 C23 . 1.515(3) ?
C23 H23A . 0.9700 ?
C23 H23B . 0.9700 ?
C23 C24 . 1.493(3) ?
C25 C26 . 1.384(3) ?
C26 H26 . 0.9300 ?
C26 C27 . 1.404(4) ?
C27 H27 . 0.9300 ?
C27 C28 . 1.319(4) ?
C28 H28 . 0.9300 ?
O1 C3 . 1.372(2) ?
O1 C4 . 1.377(2) ?
O2 C7 . 1.221(3) ?
N1 H1A . 0.8600(10) ?
N1 H1B . 0.8600(10) ?
N1 C3 . 1.337(2) ?
N2 C1 . 1.149(2) ?
C1 C2 . 1.419(3) ?
C2 C3 . 1.357(2) ?
C2 C6 . 1.517(2) ?
C4 C5 . 1.335(3) ?
C4 C10 . 1.493(3) ?
C5 C6 . 1.505(3) ?
C5 C7 . 1.468(3) ?
C6 H6 . 0.9800 ?
C6 C11 . 1.517(3) ?
C7 C8 . 1.494(3) ?
C8 H8A . 0.9700 ?
C8 H8B . 0.9700 ?
C8 C9 . 1.517(4) ?
C9 H9A . 0.9700 ?
C9 H9B . 0.9700 ?
C9 C10 . 1.520(3) ?
C10 H10A . 0.9700 ?
C10 H10B . 0.9700 ?
C11 S1 . 1.717(2) ?
C11 C12 . 1.371(5) ?
C11 S1A . 1.639(6) ?
C11 C12A . 1.340(14) ?
S1 C14 . 1.664(6) ?
C12 H12 . 0.9300 ?
C12 C13 . 1.399(7) ?
C13 H13 . 0.9300 ?
C13 C14 . 1.316(5) ?
C14 H14 . 0.9300 ?
S1A C14A . 1.66(2) ?
C12A H12A . 0.9300 ?
C12A C13A . 1.42(2) ?
C13A H13A . 0.9300 ?
C13A C14A . 1.315(17) ?
C14A H14A . 0.9300 ?

loop_
_geom_hbond_atom_site_label_D
_geom_hbond_atom_site_label_H
_geom_hbond_atom_site_label_A
_geom_hbond_site_symmetry_A
_geom_hbond_distance_DH
_geom_hbond_distance_HA
_geom_hbond_distance_DA
_geom_hbond_angle_DHA
_geom_hbond_publ_flag
N3 H3A N4 2_566 0.8600(10) 2.254(8) 3.089(3) 164(2) yes
N3 H3B O2 2_666 0.8600(10) 2.097(17) 2.794(2) 138(2) yes
N1 H1A N2 2_567 0.8600(10) 2.248(4) 3.105(2) 174(2) yes
N1 H1B O4 2_667 0.8600(10) 2.126(3) 2.984(2) 176(2) yes

loop_
_geom_torsion_atom_site_label_1
_geom_torsion_atom_site_label_2
_geom_torsion_atom_site_label_3
_geom_torsion_atom_site_label_4
_geom_torsion_site_symmetry_1
_geom_torsion_site_symmetry_2
_geom_torsion_site_symmetry_3
_geom_torsion_site_symmetry_4
_geom_torsion
_geom_torsion_publ_flag
S2 C25 C26 C27 . . . . 1.3(2) ?
O3 C18 C19 C20 . . . . -6.0(3) ?
O3 C18 C19 C24 . . . . 171.55(17) ?
O3 C18 C21 C22 . . . . 162.46(19) ?
C15 C16 C17 O3 . . . . -177.49(18) ?
C15 C16 C17 N3 . . . . 2.3(3) ?
C15 C16 C20 C19 . . . . 162.83(17) ?
C15 C16 C20 C25 . . . . -73.4(2) ?
C16 C20 C25 S2 . . . . -62.0(2) ?
C16 C20 C25 C26 . . . . 117.1(2) ?
C17 O3 C18 C19 . . . . -11.9(3) ?
C17 O3 C18 C21 . . . . 168.12(18) ?
C17 C16 C20 C19 . . . . -21.9(2) ?
C17 C16 C20 C25 . . . . 101.9(2) ?
C18 O3 C17 N3 . . . . -168.63(18) ?
C18 O3 C17 C16 . . . . 11.2(3) ?
C18 C19 C20 C16 . . . . 21.4(2) ?
C18 C19 C20 C25 . . . . -102.7(2) ?
C18 C19 C24 O4 . . . . -173.63(18) ?
C18 C19 C24 C23 . . . . 3.2(3) ?
C18 C21 C22 C23 . . . . 47.1(3) ?
C19 C18 C21 C22 . . . . -17.5(3) ?
C19 C20 C25 S2 . . . . 59.58(19) ?
C19 C20 C25 C26 . . . . -121.3(2) ?
C20 C16 C17 O3 . . . . 7.2(3) ?
C20 C16 C17 N3 . . . . -173.0(2) ?
C20 C19 C24 O4 . . . . 4.1(3) ?
C20 C19 C24 C23 . . . . -179.11(19) ?
C20 C25 C26 C27 . . . . -177.9(2) ?
C21 C18 C19 C20 . . . . 173.9(2) ?
C21 C18 C19 C24 . . . . -8.5(3) ?
C21 C22 C23 C24 . . . . -53.0(3) ?
C22 C23 C24 O4 . . . . -155.5(2) ?
C22 C23 C24 C19 . . . . 27.7(3) ?
C24 C19 C20 C16 . . . . -156.23(16) ?
C24 C19 C20 C25 . . . . 79.7(2) ?
C25 S2 C28 C27 . . . . 0.0(2) ?
C25 C26 C27 C28 . . . . -1.4(3) ?
C26 C27 C28 S2 . . . . 0.8(3) ?
C28 S2 C25 C20 . . . . 178.51(16) ?
C28 S2 C25 C26 . . . . -0.78(17) ?
O1 C4 C5 C6 . . . . -3.3(3) ?
O1 C4 C5 C7 . . . . 172.76(16) ?
O1 C4 C10 C9 . . . . 161.20(18) ?
O2 C7 C8 C9 . . . . -155.1(2) ?
C1 C2 C3 O1 . . . . -174.91(17) ?
C1 C2 C3 N1 . . . . 5.1(3) ?
C1 C2 C6 C5 . . . . 164.50(16) ?
C1 C2 C6 C11 . . . . -70.6(2) ?
C2 C6 C11 S1 . . . . -63.9(2) ?
C2 C6 C11 C12 . . . . 115.0(4) ?
C2 C6 C11 S1A . . . . 121.2(4) ?
C2 C6 C11 C12A . . . . -59.1(16) ?
C3 O1 C4 C5 . . . . -9.4(3) ?
C3 O1 C4 C10 . . . . 170.46(16) ?
C3 C2 C6 C5 . . . . -15.4(2) ?
C3 C2 C6 C11 . . . . 109.5(2) ?
C4 O1 C3 N1 . . . . -171.63(16) ?
C4 O1 C3 C2 . . . . 8.4(3) ?
C4 C5 C6 C2 . . . . 14.6(2) ?
C4 C5 C6 C11 . . . . -111.03(19) ?
C4 C5 C7 O2 . . . . -174.59(19) ?
C4 C5 C7 C8 . . . . 2.5(3) ?
C5 C4 C10 C9 . . . . -18.9(3) ?
C5 C6 C11 S1 . . . . 59.2(2) ?
C5 C6 C11 C12 . . . . -121.9(4) ?
C5 C6 C11 S1A . . . . -115.7(4) ?
C5 C6 C11 C12A . . . . 64.1(15) ?
C5 C7 C8 C9 . . . . 27.9(3) ?
C6 C2 C3 O1 . . . . 5.0(3) ?
C6 C2 C3 N1 . . . . -174.93(19) ?
C6 C5 C7 O2 . . . . 1.7(3) ?
C6 C5 C7 C8 . . . . 178.74(19) ?
C6 C11 S1 C14 . . . . 179.9(4) ?
C6 C11 C12 C13 . . . . 179.0(7) ?
C6 C11 S1A C14A . . . . -174(3) ?
C6 C11 C12A C13A . . . . 179(3) ?
C7 C5 C6 C2 . . . . -161.54(16) ?
C7 C5 C6 C11 . . . . 72.9(2) ?
C7 C8 C9 C10 . . . . -53.4(3) ?
C8 C9 C10 C4 . . . . 48.0(3) ?
C10 C4 C5 C6 . . . . 176.85(18) ?
C10 C4 C5 C7 . . . . -7.1(3) ?
C11 S1 C14 C13 . . . . 0.6(10) ?
C11 C12 C13 C14 . . . . 2.5(14) ?
C11 S1A C14A C13A . . . . -9(7) ?
C11 C12A C13A C14A . . . . -5(7) ?
S1 C11 C12 C13 . . . . -2.0(8) ?
C12 C11 S1 C14 . . . . 0.8(4) ?
C12 C13 C14 S1 . . . . -1.8(15) ?
S1A C11 C12A C13A . . . . -2(3) ?
C12A C11 S1A C14A . . . . 6(3) ?
C12A C13A C14A S1A . . . . 9(8) ?
